data_7018045
loop_
_publ_author_name
'Wang, Hai-Ning'
'Meng, Xing'
'Wang, Xin-Long'
'Yang, Guang-Sheng'
'Su, Zhong-Min'

_publ_section_title
;
 Auxiliary ligand induced structural allomorphism in nanotubular
 microporous metal-organic frameworks based on discrete magnesium
 clusters.
;
_journal_issue 8
_journal_name_full 'Dalton transactions (Cambridge, England : 2003)'
_journal_page_first 2231
_journal_page_last 2233
_journal_paper_doi 10.1039/c2dt11872f
_journal_volume 41
_journal_year 2012
_chemical_formula_moiety 'C48 H66 Mg3 N8 O24'
_chemical_formula_sum 'C48 H66 Mg3 N8 O24'
_chemical_formula_weight 1211.49
_chemical_name_systematic
;
?
;
_space_group_IT_number 14
_symmetry_cell_setting monoclinic
_symmetry_space_group_name_Hall '-P 2ybc'
_symmetry_space_group_name_H-M 'P 1 21/c 1'
_atom_sites_solution_hydrogens geom
_atom_sites_solution_primary direct
_atom_sites_solution_secondary difmap
_audit_creation_method SHELXL-97
_cell_angle_alpha 90.00
_cell_angle_beta 133.800(14)
_cell_angle_gamma 90.00
_cell_formula_units_Z 2
_cell_length_a 14.4840(14)
_cell_length_b 13.3890(13)
_cell_length_c 20.3730(14)
_cell_measurement_reflns_used 14184
_cell_measurement_temperature 293(2)
_cell_measurement_theta_max 25.07
_cell_measurement_theta_min 1.95
_cell_volume 2851.6(8)
_computing_cell_refinement 'SMART (Bruker, 1997)'
_computing_data_collection 'SMART (Bruker, 1997)'
_computing_data_reduction SAINT
_computing_molecular_graphics 'SHELXTL-PLUS (Sheldrick, 1990)'
_computing_publication_material SHELXL-97
_computing_structure_refinement 'SHELXL-97 (Sheldrick, 1997)'
_computing_structure_solution 'SHELXS-97(Sheldrick, 1997)'
_diffrn_ambient_temperature 293(2)
_diffrn_measured_fraction_theta_full 0.997
_diffrn_measured_fraction_theta_max 0.997
_diffrn_measurement_device_type 'Bruker APEX CCD area-detector'
_diffrn_measurement_method '\w scans'
_diffrn_radiation_monochromator graphite
_diffrn_radiation_source 'fine-focus sealed tube'
_diffrn_radiation_type MoK\a
_diffrn_radiation_wavelength 0.71069
_diffrn_reflns_av_R_equivalents 0.0449
_diffrn_reflns_av_sigmaI/netI 0.0489
_diffrn_reflns_limit_h_max 17
_diffrn_reflns_limit_h_min -17
_diffrn_reflns_limit_k_max 11
_diffrn_reflns_limit_k_min -15
_diffrn_reflns_limit_l_max 24
_diffrn_reflns_limit_l_min -22
_diffrn_reflns_number 14184
_diffrn_reflns_theta_full 25.07
_diffrn_reflns_theta_max 25.07
_diffrn_reflns_theta_min 1.95
_exptl_absorpt_coefficient_mu 0.142
_exptl_absorpt_correction_T_max 0.9776
_exptl_absorpt_correction_T_min 0.9694
_exptl_absorpt_correction_type multi-scan
_exptl_absorpt_process_details 'SADABS(Sheldrick, 1996)'
_exptl_crystal_colour pink
_exptl_crystal_density_diffrn 1.411
_exptl_crystal_density_method 'not measured'
_exptl_crystal_description block
_exptl_crystal_F_000 1276
_exptl_crystal_size_max 0.22
_exptl_crystal_size_mid 0.18
_exptl_crystal_size_min 0.16
_refine_diff_density_max 0.865
_refine_diff_density_min -0.753
_refine_diff_density_rms 0.087
_refine_ls_extinction_method none
_refine_ls_goodness_of_fit_ref 1.042
_refine_ls_hydrogen_treatment mixed
_refine_ls_matrix_type full
_refine_ls_number_parameters 390
_refine_ls_number_reflns 5047
_refine_ls_number_restraints 3
_refine_ls_restrained_S_all 1.042
_refine_ls_R_factor_all 0.0744
_refine_ls_R_factor_gt 0.0519
_refine_ls_shift/su_max 0.065
_refine_ls_shift/su_mean 0.002
_refine_ls_structure_factor_coef Fsqd
_refine_ls_weighting_details 'calc w=1/[\s^2^(Fo^2^)+(0.0634P)^2^+3.3424P] where P=(Fo^2^+2Fc^2^)/3'
_refine_ls_weighting_scheme calc
_refine_ls_wR_factor_gt 0.1272
_refine_ls_wR_factor_ref 0.1405
_reflns_number_gt 3854
_reflns_number_total 5047
_reflns_threshold_expression >2sigma(I)
_cod_data_source_file c2dt11872f.txt
_cod_data_source_block 2
_cod_depositor_comments
;
The following automatic conversions were performed:

'_symmetry_cell_setting' value 'Monoclinic' changed to 'monoclinic'
according to /home/saulius/struct/CIF-dictionaries/cif_core.dic
dictionary named 'cif_core.dic' version 2.4.1 from 2010-06-29.

Automatic conversion script
Id: cif_fix_values 1715 2011-07-08 13:25:40Z adriana 
;
_cod_original_cell_volume 2851.6(4)
_cod_original_sg_symbol_H-M P21/c
_cod_database_code 7018045

loop_
_symmetry_equiv_pos_as_xyz
'x, y, z'
'-x, y+1/2, -z+1/2'
'-x, -y, -z'
'x, -y-1/2, z-1/2'

loop_
_atom_site_label
_atom_site_type_symbol
_atom_site_fract_x
_atom_site_fract_y
_atom_site_fract_z
_atom_site_U_iso_or_equiv
_atom_site_adp_type
_atom_site_occupancy
_atom_site_symmetry_multiplicity
_atom_site_calc_flag
_atom_site_refinement_flags
Mg1 Mg 0.0000 -1.0000 0.0000 0.01270(12) Uani 1 2 d S
Mg2 Mg 0.24819(2) -0.94059(2) 0.006088(16) 0.01380(9) Uani 1 1 d .
O1 O 0.26868(5) -0.85797(6) 0.09905(4) 0.0270(2) Uani 1 1 d .
O1W O 0.35891(5) -0.83688(6) 0.00934(4) 0.0286(2) Uani 1 1 d .
H1W H 0.4184 -0.8264 0.0637 0.043 Uiso 1 1 d R
H2W H 0.3403 -0.7880 -0.0197 0.043 Uiso 1 1 d R
O2 O 0.11794(5) -0.89435(6) 0.09880(4) 0.0290(2) Uani 1 1 d .
O11 O 0.14759(5) -1.05313(5) 0.01120(3) 0.01663(19) Uani 1 1 d D
O3 O 0.63149(5) -0.64418(7) 0.34963(5) 0.0395(3) Uani 1 1 d .
O4 O 0.58090(5) -0.51608(6) 0.39006(4) 0.0237(2) Uani 1 1 d .
O5 O 0.08830(5) -0.86323(6) -0.10596(4) 0.0232(2) Uani 1 1 d .
O6 O -0.05039(5) -0.90334(6) -0.09577(4) 0.0299(2) Uani 1 1 d .
O7 O -0.09209(5) -0.64568(6) -0.37504(4) 0.0382(2) Uani 1 1 d .
H7 H -0.0895 -0.6111 -0.4070 0.057 Uiso 1 1 calc R
O8 O -0.23087(5) -0.52858(5) -0.41258(4) 0.0210(2) Uani 1 1 d .
N1 N 0.16412(6) -0.62383(7) 0.29402(5) 0.0264(3) Uani 1 1 d .
H1A H 0.1954 -0.5738 0.3327 0.032 Uiso 1 1 d R
H1B H 0.0895 -0.6052 0.2440 0.032 Uiso 1 1 d R
N2 N -0.42347(6) -0.67638(8) -0.29969(5) 0.0347(3) Uani 1 1 d .
H2A H -0.4194 -0.7101 -0.2605 0.042 Uiso 1 1 d R
H2B H -0.4491 -0.6115 -0.3096 0.042 Uiso 1 1 d R
C1 C 0.21216(7) -0.84613(8) 0.12465(5) 0.0198(3) Uani 1 1 d .
C2 C 0.26340(7) -0.76470(8) 0.19423(5) 0.0200(3) Uani 1 1 d .
C3 C 0.19352(7) -0.73382(8) 0.21435(5) 0.0218(3) Uani 1 1 d .
H3 H 0.1157 -0.7637 0.1863 0.026 Uiso 1 1 calc R
C4 C 0.24173(7) -0.65817(8) 0.27665(5) 0.0206(3) Uani 1 1 d .
C5 C 0.35831(7) -0.61410(8) 0.32167(5) 0.0219(3) Uani 1 1 d .
H5 H 0.3894 -0.5643 0.3645 0.026 Uiso 1 1 calc R
C6 C 0.42916(7) -0.64512(8) 0.30228(5) 0.0214(3) Uani 1 1 d .
C7 C 0.55759(7) -0.59826(8) 0.35086(5) 0.0216(3) Uani 1 1 d .
C8 C 0.38004(7) -0.71990(8) 0.23804(5) 0.0225(3) Uani 1 1 d .
H8 H 0.4263 -0.7403 0.2242 0.027 Uiso 1 1 calc R
C9 C -0.01758(7) -0.85493(8) -0.12881(5) 0.0186(3) Uani 1 1 d .
C10 C -0.11350(7) -0.78077(8) -0.20163(5) 0.0191(3) Uani 1 1 d .
C11 C -0.09565(7) -0.73005(8) -0.25148(5) 0.0210(3) Uani 1 1 d .
H11 H -0.0230 -0.7422 -0.2409 0.025 Uiso 1 1 calc R
C12 C -0.18587(7) -0.66120(8) -0.31716(5) 0.0199(3) Uani 1 1 d .
C13 C -0.16754(7) -0.60859(8) -0.37247(5) 0.0205(3) Uani 1 1 d .
C14 C -0.29393(7) -0.64283(8) -0.33255(6) 0.0224(3) Uani 1 1 d .
H14 H -0.3546 -0.5970 -0.3768 0.027 Uiso 1 1 calc R
C15 C -0.31205(7) -0.69227(9) -0.28237(6) 0.0228(3) Uani 1 1 d .
C16 C -0.22209(7) -0.76210(8) -0.21766(6) 0.0235(3) Uani 1 1 d .
H16 H -0.2347 -0.7967 -0.1848 0.028 Uiso 1 1 calc R
O9 O -0.29233(11) -0.17199(9) -0.40944(7) 0.0925(5) Uani 1 1 d .
N3 N -0.39021(19) -0.07634(17) -0.38584(11) 0.1885(9) Uani 1 1 d .
C17 C -0.5199(2) -0.1591(2) -0.46914(15) 0.1263(14) Uani 1 1 d .
H17A H -0.5976 -0.1214 -0.5113 0.190 Uiso 1 1 calc R
H17B H -0.5290 -0.2078 -0.4394 0.190 Uiso 1 1 calc R
H17C H -0.5023 -0.1924 -0.5013 0.190 Uiso 1 1 calc R
C18 C -0.4221(2) -0.00912(19) -0.35039(14) 0.1486(11) Uani 1 1 d .
H18A H -0.4610 0.0495 -0.3879 0.223 Uiso 1 1 calc R
H18B H -0.3460 0.0093 -0.2895 0.223 Uiso 1 1 calc R
H18C H -0.4810 -0.0407 -0.3498 0.223 Uiso 1 1 calc R
C19 C -0.3272(2) -0.11198(18) -0.38663(12) 0.1597(9) Uani 1 1 d .
C20 C -0.19636(18) -0.02934(15) -0.30426(11) 0.0925(9) Uani 1 1 d .
H20A H -0.1285 -0.0405 -0.3017 0.139 Uiso 1 1 calc R
H20B H -0.1658 -0.0420 -0.2456 0.139 Uiso 1 1 calc R
H20C H -0.2249 0.0386 -0.3215 0.139 Uiso 1 1 calc R
O10 O 0.03911(10) -0.05021(11) -0.62833(6) 0.0851(5) Uani 1 1 d .
N4 N 0.14855(18) 0.0023(2) -0.49129(11) 0.1389(11) Uani 1 1 d .
C21 C 0.2231(3) -0.0045(2) -0.39397(12) 0.1510(16) Uani 1 1 d .
H21A H 0.3122 0.0040 -0.3599 0.227 Uiso 1 1 calc R
H21B H 0.2099 -0.0688 -0.3807 0.227 Uiso 1 1 calc R
H21C H 0.1960 0.0467 -0.3774 0.227 Uiso 1 1 calc R
C22 C 0.1169(2) 0.11102(16) -0.53084(15) 0.1332(14) Uani 1 1 d .
H22A H 0.1934 0.1507 -0.4926 0.200 Uiso 1 1 calc R
H22B H 0.0544 0.1403 -0.5330 0.200 Uiso 1 1 calc R
H22C H 0.0836 0.1085 -0.5911 0.200 Uiso 1 1 calc R
C23 C 0.10522(16) -0.0555(2) -0.54847(11) 0.1055(10) Uani 1 1 d .
C24 C 0.1473(2) -0.16943(15) -0.50185(15) 0.1325(15) Uani 1 1 d .
H24A H 0.1380 -0.2163 -0.5418 0.199 Uiso 1 1 calc R
H24B H 0.0934 -0.1889 -0.4925 0.199 Uiso 1 1 calc R
H24C H 0.2349 -0.1684 -0.4445 0.199 Uiso 1 1 calc R
H11B H 0.2113(8) -1.0807(6) 0.0607(2) 0.071(5) Uiso 1 1 d D
H11A H 0.1243(7) -1.0916(5) -0.0300(2) 0.055(4) Uiso 1 1 d D

loop_
_atom_site_aniso_label
_atom_site_aniso_U_11
_atom_site_aniso_U_22
_atom_site_aniso_U_33
_atom_site_aniso_U_23
_atom_site_aniso_U_13
_atom_site_aniso_U_12
Mg1 0.01352(11) 0.0121(2) 0.01269(11) -0.00011(13) 0.00916(8) -0.00124(14)
Mg2 0.01377(8) 0.01457(16) 0.01377(8) -0.00016(9) 0.00980(5) 0.00022(10)
O1 0.02892(19) 0.0305(4) 0.0313(2) -0.0152(2) 0.02451(13) -0.0100(2)
O1W 0.0266(2) 0.0290(4) 0.0264(2) 0.0024(3) 0.01696(15) -0.0061(3)
O2 0.02663(19) 0.0332(4) 0.0336(2) -0.0196(2) 0.02323(14) -0.0168(3)
O11 0.01755(17) 0.0171(3) 0.01692(17) -0.0001(2) 0.01256(12) 0.0009(2)
O3 0.0239(2) 0.0437(5) 0.0537(3) -0.0267(3) 0.02785(16) -0.0121(3)
O4 0.01681(19) 0.0224(4) 0.0244(2) -0.0073(2) 0.01140(14) -0.0051(2)
O5 0.01850(18) 0.0272(4) 0.0234(2) 0.0102(2) 0.01434(13) 0.0081(2)
O6 0.0286(2) 0.0341(4) 0.0327(2) 0.0204(2) 0.02337(14) 0.0115(3)
O7 0.0504(2) 0.0420(5) 0.0502(2) 0.0276(3) 0.04530(14) 0.0238(3)
O8 0.02784(19) 0.0173(3) 0.02256(19) 0.0071(2) 0.01922(13) 0.0060(2)
N1 0.0211(2) 0.0360(5) 0.0255(2) -0.0113(3) 0.01743(16) -0.0033(3)
N2 0.0240(2) 0.0461(6) 0.0405(3) 0.0167(3) 0.02478(18) 0.0126(3)
C1 0.0195(3) 0.0204(5) 0.0191(3) -0.0034(3) 0.01317(18) -0.0006(3)
C2 0.0191(3) 0.0222(5) 0.0207(3) -0.0065(3) 0.01453(17) -0.0036(3)
C3 0.0203(3) 0.0233(5) 0.0254(3) -0.0070(3) 0.01715(18) -0.0058(3)
C4 0.0215(3) 0.0229(5) 0.0229(3) -0.0056(3) 0.01749(17) -0.0015(3)
C5 0.0228(3) 0.0209(5) 0.0217(3) -0.0089(3) 0.01525(19) -0.0048(3)
C6 0.0174(3) 0.0239(5) 0.0208(3) -0.0052(3) 0.01248(18) -0.0035(3)
C7 0.0172(3) 0.0271(6) 0.0191(3) -0.0047(3) 0.01208(18) -0.0045(3)
C8 0.0203(3) 0.0262(6) 0.0249(3) -0.0078(3) 0.01707(18) -0.0037(3)
C9 0.0202(3) 0.0201(5) 0.0173(3) 0.0030(3) 0.01360(17) 0.0032(3)
C10 0.0177(3) 0.0204(5) 0.0186(3) 0.0040(3) 0.01242(18) 0.0030(3)
C11 0.0197(2) 0.0234(5) 0.0252(3) 0.0070(3) 0.01756(17) 0.0066(3)
C12 0.0224(3) 0.0193(5) 0.0205(3) 0.0041(3) 0.01574(18) 0.0024(3)
C13 0.0222(3) 0.0225(5) 0.0202(3) 0.0034(3) 0.01601(18) 0.0020(3)
C14 0.0213(3) 0.0213(5) 0.0234(3) 0.0090(3) 0.01506(19) 0.0081(3)
C15 0.0182(3) 0.0269(6) 0.0255(3) 0.0045(3) 0.01593(18) 0.0037(3)
C16 0.0222(3) 0.0281(6) 0.0245(3) 0.0079(3) 0.01782(18) 0.0027(3)
O9 0.1630(6) 0.0506(7) 0.0919(4) -0.0251(4) 0.0987(3) -0.0152(6)
N3 0.3582(11) 0.1277(13) 0.1983(7) 0.1065(8) 0.2372(6) 0.1494(10)
C17 0.1190(13) 0.1106(19) 0.1001(12) 0.0155(13) 0.0573(9) -0.0066(14)
C18 0.2308(11) 0.1096(17) 0.1779(11) 0.0509(11) 0.1687(7) 0.0862(12)
C19 0.3374(11) 0.0848(13) 0.1775(7) 0.0795(8) 0.2236(6) 0.1090(11)
C20 0.1339(10) 0.0564(11) 0.0693(7) -0.0150(7) 0.0636(6) -0.0080(10)
O10 0.0768(5) 0.1124(10) 0.0328(4) -0.0152(5) 0.0253(3) -0.0257(6)
N4 0.1245(11) 0.190(2) 0.0605(7) -0.0357(11) 0.0485(6) -0.0167(14)
C21 0.212(2) 0.1007(19) 0.0453(8) -0.0149(10) 0.0530(10) -0.0063(17)
C22 0.1967(17) 0.0497(12) 0.1141(12) 0.0310(10) 0.0928(10) 0.0285(13)
C23 0.0616(7) 0.176(2) 0.0562(7) -0.0386(11) 0.0320(5) -0.0178(12)
C24 0.1752(17) 0.0434(11) 0.1098(13) 0.0007(10) 0.0726(11) 0.0221(12)

loop_
_atom_type_symbol
_atom_type_description
_atom_type_scat_dispersion_real
_atom_type_scat_dispersion_imag
_atom_type_scat_source
C C 0.0030 0.0020 'International Tables Vol C Tables 4.2.6.8 and 6.1.1.4'
H H 0.0000 0.0000 'International Tables Vol C Tables 4.2.6.8 and 6.1.1.4'
Mg Mg 0.0490 0.0360 'International Tables Vol C Tables 4.2.6.8 and 6.1.1.4'
N N 0.0060 0.0030 'International Tables Vol C Tables 4.2.6.8 and 6.1.1.4'
O O 0.0110 0.0060 'International Tables Vol C Tables 4.2.6.8 and 6.1.1.4'

loop_
_geom_angle_atom_site_label_1
_geom_angle_atom_site_label_2
_geom_angle_atom_site_label_3
_geom_angle
_geom_angle_site_symmetry_1
_geom_angle_site_symmetry_3
O6 Mg1 O6 180.0 . 3_535
O6 Mg1 O2 89.73(3) . 3_535
O6 Mg1 O2 90.27(3) 3_535 3_535
O6 Mg1 O2 90.27(3) . .
O6 Mg1 O2 89.73(3) 3_535 .
O2 Mg1 O2 180.0 3_535 .
O6 Mg1 O11 88.97(3) . .
O6 Mg1 O11 91.03(3) 3_535 .
O2 Mg1 O11 88.11(3) 3_535 .
O2 Mg1 O11 91.89(3) . .
O6 Mg1 O11 91.03(3) . 3_535
O6 Mg1 O11 88.97(3) 3_535 3_535
O2 Mg1 O11 91.89(3) 3_535 3_535
O2 Mg1 O11 88.11(3) . 3_535
O11 Mg1 O11 180.00(3) . 3_535
O1 Mg2 O5 94.90(3) . .
O1 Mg2 O1W 89.71(4) . .
O5 Mg2 O1W 87.19(3) . .
O1 Mg2 O4 90.75(3) . 2_645
O5 Mg2 O4 171.72(4) . 2_645
O1W Mg2 O4 86.79(3) . 2_645
O1 Mg2 O8 178.50(3) . 2_544
O5 Mg2 O8 86.60(3) . 2_544
O1W Mg2 O8 90.50(4) . 2_544
O4 Mg2 O8 87.78(3) 2_645 2_544
O1 Mg2 O11 90.18(3) . .
O5 Mg2 O11 97.19(3) . .
O1W Mg2 O11 175.61(2) . .
O4 Mg2 O11 88.83(3) 2_645 .
O8 Mg2 O11 89.50(3) 2_544 .
C1 O1 Mg2 138.10(6) . .
Mg2 O1W H1W 102.9 . .
Mg2 O1W H2W 131.9 . .
H1W O1W H2W 111.3 . .
C1 O2 Mg1 133.98(8) . .
Mg1 O11 Mg2 115.38(3) . .
Mg1 O11 H11B 117.6(8) . .
Mg2 O11 H11B 98.5(7) . .
Mg1 O11 H11A 115.2(6) . .
Mg2 O11 H11A 101.6(7) . .
H11B O11 H11A 106.2(7) . .
C7 O4 Mg2 132.30(6) . 2_655
C9 O5 Mg2 126.45(7) . .
C9 O6 Mg1 147.55(6) . .
C13 O7 H7 109.5 . .
C13 O8 Mg2 129.39(8) . 2_554
C4 N1 H1A 116.6 . .
C4 N1 H1B 110.4 . .
H1A N1 H1B 106.5 . .
C15 N2 H2A 110.4 . .
C15 N2 H2B 114.8 . .
H2A N2 H2B 116.8 . .
O1 C1 O2 126.79(10) . .
O1 C1 C2 116.39(9) . .
O2 C1 C2 116.82(11) . .
C8 C2 C3 119.48(10) . .
C8 C2 C1 120.22(11) . .
C3 C2 C1 120.30(8) . .
C4 C3 C2 118.78(9) . .
C4 C3 H3 120.6 . .
C2 C3 H3 120.6 . .
C5 C4 C3 122.32(11) . .
C5 C4 N1 119.74(9) . .
C3 C4 N1 117.93(9) . .
C4 C5 C6 119.16(10) . .
C4 C5 H5 120.4 . .
C6 C5 H5 120.4 . .
C8 C6 C5 118.94(9) . .
C8 C6 C7 120.76(11) . .
C5 C6 C7 120.30(9) . .
O3 C7 O4 125.77(9) . .
O3 C7 C6 117.75(10) . .
O4 C7 C6 116.47(10) . .
C2 C8 C6 121.27(12) . .
C2 C8 H8 119.4 . .
C6 C8 H8 119.4 . .
O6 C9 O5 125.27(8) . .
O6 C9 C10 116.12(9) . .
O5 C9 C10 118.61(10) . .
C11 C10 C16 119.61(8) . .
C11 C10 C9 122.17(10) . .
C16 C10 C9 118.22(11) . .
C10 C11 C12 120.19(10) . .
C10 C11 H11 119.9 . .
C12 C11 H11 119.9 . .
C11 C12 C14 119.80(11) . .
C11 C12 C13 119.86(10) . .
C14 C12 C13 120.32(8) . .
O7 C13 O8 125.29(11) . .
O7 C13 C12 117.72(9) . .
O8 C13 C12 116.99(10) . .
C15 C14 C12 120.51(8) . .
C15 C14 H14 119.7 . .
C12 C14 H14 119.7 . .
C14 C15 C16 119.25(11) . .
C14 C15 N2 120.76(8) . .
C16 C15 N2 119.89(11) . .
C10 C16 C15 120.62(11) . .
C10 C16 H16 119.7 . .
C15 C16 H16 119.7 . .
C19 N3 C18 154.0(2) . .
C19 N3 C17 93.3(2) . .
C18 N3 C17 112.1(2) . .
N3 C17 H17A 109.5 . .
N3 C17 H17B 109.5 . .
H17A C17 H17B 109.5 . .
N3 C17 H17C 109.5 . .
H17A C17 H17C 109.5 . .
H17B C17 H17C 109.5 . .
N3 C18 H18A 109.5 . .
N3 C18 H18B 109.5 . .
H18A C18 H18B 109.5 . .
N3 C18 H18C 109.5 . .
H18A C18 H18C 109.5 . .
H18B C18 H18C 109.5 . .
N3 C19 O9 157.2(2) . .
N3 C19 C20 94.2(2) . .
O9 C19 C20 108.6(2) . .
C19 C20 H20A 109.5 . .
C19 C20 H20B 109.5 . .
H20A C20 H20B 109.5 . .
C19 C20 H20C 109.5 . .
H20A C20 H20C 109.5 . .
H20B C20 H20C 109.5 . .
C23 N4 C21 134.5(3) . .
C23 N4 C22 109.9(2) . .
C21 N4 C22 115.6(2) . .
N4 C21 H21A 109.5 . .
N4 C21 H21B 109.5 . .
H21A C21 H21B 109.5 . .
N4 C21 H21C 109.5 . .
H21A C21 H21C 109.5 . .
H21B C21 H21C 109.5 . .
N4 C22 H22A 109.5 . .
N4 C22 H22B 109.5 . .
H22A C22 H22B 109.5 . .
N4 C22 H22C 109.5 . .
H22A C22 H22C 109.5 . .
H22B C22 H22C 109.5 . .
N4 C23 O10 134.5(3) . .
N4 C23 C24 107.9(2) . .
O10 C23 C24 117.6(2) . .
C23 C24 H24A 109.5 . .
C23 C24 H24B 109.5 . .
H24A C24 H24B 109.5 . .
C23 C24 H24C 109.5 . .
H24A C24 H24C 109.5 . .
H24B C24 H24C 109.5 . .

loop_
_geom_bond_atom_site_label_1
_geom_bond_atom_site_label_2
_geom_bond_distance
_geom_bond_site_symmetry_2
Mg1 O6 2.0107(8) .
Mg1 O6 2.0107(8) 3_535
Mg1 O2 2.0520(7) 3_535
Mg1 O2 2.0520(7) .
Mg1 O11 2.1102(8) .
Mg1 O11 2.1102(8) 3_535
Mg2 O1 2.0298(9) .
Mg2 O5 2.0805(7) .
Mg2 O1W 2.0875(9) .
Mg2 O4 2.0919(7) 2_645
Mg2 O8 2.1021(9) 2_544
Mg2 O11 2.1480(8) .
O1 C1 1.2485(16) .
O1W H1W 0.8170 .
O1W H2W 0.7934 .
O2 C1 1.2497(13) .
O11 H11B 0.847(5) .
O11 H11A 0.831(5) .
O3 C7 1.2496(15) .
O4 C7 1.2606(13) .
O4 Mg2 2.0919(7) 2_655
O5 C9 1.2620(13) .
O6 C9 1.2418(15) .
O7 C13 1.2340(15) .
O7 H7 0.8200 .
O8 C13 1.2724(12) .
O8 Mg2 2.1021(9) 2_554
N1 C4 1.4666(16) .
N1 H1A 0.8835 .
N1 H1B 0.8630 .
N2 C15 1.4091(15) .
N2 H2A 0.8833 .
N2 H2B 0.9102 .
C1 C2 1.5141(14) .
C2 C8 1.3869(13) .
C2 C3 1.3921(18) .
C3 C4 1.3774(14) .
C3 H3 0.9300 .
C4 C5 1.3772(13) .
C5 C6 1.3940(18) .
C5 H5 0.9300 .
C6 C8 1.3901(15) .
C6 C7 1.5115(13) .
C8 H8 0.9300 .
C9 C10 1.5046(12) .
C10 C11 1.3866(17) .
C10 C16 1.3900(16) .
C11 C12 1.3883(12) .
C11 H11 0.9300 .
C12 C14 1.3889(16) .
C12 C13 1.5003(17) .
C14 C15 1.3870(18) .
C14 H14 0.9300 .
C15 C16 1.3900(13) .
C16 H16 0.9300 .
O9 C19 1.201(3) .
N3 C19 1.039(4) .
N3 C18 1.417(4) .
N3 C17 1.796(3) .
C17 H17A 0.9600 .
C17 H17B 0.9600 .
C17 H17C 0.9600 .
C18 H18A 0.9600 .
C18 H18B 0.9600 .
C18 H18C 0.9600 .
C19 C20 1.797(3) .
C20 H20A 0.9600 .
C20 H20B 0.9600 .
C20 H20C 0.9600 .
O10 C23 1.189(2) .
N4 C23 1.156(3) .
N4 C21 1.463(3) .
N4 C22 1.571(3) .
C21 H21A 0.9600 .
C21 H21B 0.9600 .
C21 H21C 0.9600 .
C22 H22A 0.9600 .
C22 H22B 0.9600 .
C22 H22C 0.9600 .
C23 C24 1.673(4) .
C24 H24A 0.9600 .
C24 H24B 0.9600 .
C24 H24C 0.9600 .
